data_7232781
loop_
_publ_author_name
'Corlett, Emily K.'
'Blade, Helen'
'Hughes, Leslie P.'
'Sidebottom, Philip J.'
'Walker, David'
'Walton, Richard I.'
'Brown, Steven P.'

_publ_section_title
;
 An XRD and NMR crystallographic investigation of the structure of
 2,6-lutidinium hydrogen fumarate
;
_journal_issue 22
_journal_name_full CrystEngComm
_journal_page_first 3502
_journal_paper_doi 10.1039/C9CE00633H
_journal_volume 21
_journal_year 2019
_chemical_formula_moiety 'C4 H3 O4 -, C7 H10 N +'
_chemical_formula_sum 'C11 H13 N O4'
_chemical_formula_weight 223.22
_chemical_melting_point 385
_chemical_name_common '2,6-lutidinium hydrogen fumarate'
_chemical_properties_physical Air-sensitive
_space_group_crystal_system monoclinic
_space_group_IT_number 14
_space_group_name_Hall '-P 2ybc'
_space_group_name_H-M_alt 'P 1 21/c 1'
_symmetry_space_group_name_Hall '-P 2ybc'
_symmetry_space_group_name_H-M 'P 1 21/c 1'
_atom_sites_solution_hydrogens geom
_atom_sites_solution_primary dual
_audit_creation_date 2018-10-24
_audit_creation_method
;
Olex2 1.2
(compiled 2018.05.29 svn.r3508 for OlexSys, GUI svn.r5506)
;
_audit_update_record
;
2018-10-30 deposited with the CCDC.    2019-05-13 downloaded from the CCDC.
;
_cell_angle_alpha 90
_cell_angle_beta 108.573(3)
_cell_angle_gamma 90
_cell_formula_units_Z 4
_cell_length_a 9.8451(3)
_cell_length_b 15.1918(4)
_cell_length_c 7.4842(2)
_cell_measurement_reflns_used 2501
_cell_measurement_temperature 293(2)
_cell_measurement_theta_max 73.0390
_cell_measurement_theta_min 4.7080
_cell_volume 1061.07(5)
_computing_cell_refinement 'CrysAlisPro 1.171.38.43f (Rigaku OD, 2015)'
_computing_data_collection 'CrysAlisPro 1.171.38.43f (Rigaku OD, 2015)'
_computing_data_reduction 'CrysAlisPro 1.171.38.43f (Rigaku OD, 2015)'
_computing_molecular_graphics 'Olex2 (Dolomanov et al., 2009)'
_computing_publication_material 'Olex2 (Dolomanov et al., 2009)'
_computing_structure_refinement 'ShelXL (Sheldrick, 2015)'
_computing_structure_solution 'ShelXT (Sheldrick, 2015)'
_diffrn_ambient_temperature 293(2)
_diffrn_detector 'CCD plate'
_diffrn_detector_area_resol_mean 5.3046
_diffrn_detector_type AtlasS2
_diffrn_measured_fraction_theta_full 0.996
_diffrn_measured_fraction_theta_max 0.971
_diffrn_measurement_details
;
List of Runs (angles in degrees, time in seconds):

  # Type    Start    End  Width  t~exp~   \w     \q     \k     \f   Frames
#--------------------------------------------------------------------------
  1  \w    -66.00  33.00   1.00    1.56    --  -41.82  37.00-150.00   99
  2  \w    -66.00  33.00   1.00    1.56    --  -41.82  37.00 -60.00   99
  3  \w     35.00 136.00   1.00    6.23    --  107.00 -61.00-180.00  101
  4  \w     34.00 133.00   1.00    6.23    --  107.00 -45.00   0.00   99
  5  \w     78.00 178.00   1.00    6.23    --  107.00  61.00 -90.00  100
  6  \w     37.00 109.00   1.00    6.23    --  107.00 -94.00-180.00   72
  7  \w     31.00 113.00   1.00    6.23    --  107.00 -30.00 -90.00   82
;
_diffrn_measurement_device 'four-circle diffractometer'
_diffrn_measurement_device_type 'SuperNova, Dual, Cu at zero, AtlasS2'
_diffrn_measurement_method '\w scans'
_diffrn_orient_matrix_type 'CrysAlisPro convention (1999,Acta A55,543-557)'
_diffrn_orient_matrix_UB_11 -0.0098548000
_diffrn_orient_matrix_UB_12 -0.0786959000
_diffrn_orient_matrix_UB_13 -0.1333981000
_diffrn_orient_matrix_UB_21 0.0710306000
_diffrn_orient_matrix_UB_22 -0.0595638000
_diffrn_orient_matrix_UB_23 0.1708829000
_diffrn_orient_matrix_UB_31 -0.1486315000
_diffrn_orient_matrix_UB_32 -0.0233698000
_diffrn_orient_matrix_UB_33 0.0135936000
_diffrn_radiation_monochromator mirror
_diffrn_radiation_probe x-ray
_diffrn_radiation_type CuK\a
_diffrn_radiation_wavelength 1.54184
_diffrn_reflns_av_R_equivalents 0.0232
_diffrn_reflns_av_unetI/netI 0.0317
_diffrn_reflns_Laue_measured_fraction_full 0.996
_diffrn_reflns_Laue_measured_fraction_max 0.971
_diffrn_reflns_limit_h_max 10
_diffrn_reflns_limit_h_min -12
_diffrn_reflns_limit_k_max 15
_diffrn_reflns_limit_k_min -18
_diffrn_reflns_limit_l_max 9
_diffrn_reflns_limit_l_min -8
_diffrn_reflns_number 4248
_diffrn_reflns_point_group_measured_fraction_full 0.996
_diffrn_reflns_point_group_measured_fraction_max 0.971
_diffrn_reflns_theta_full 67.684
_diffrn_reflns_theta_max 73.600
_diffrn_reflns_theta_min 4.738
_diffrn_source 'micro-focus sealed X-ray tube'
_diffrn_source_type 'SuperNova (Cu) X-ray Source'
_exptl_absorpt_coefficient_mu 0.900
_exptl_absorpt_correction_T_max 0.968
_exptl_absorpt_correction_T_min 0.910
_exptl_absorpt_correction_type analytical
_exptl_absorpt_process_details
;
CrysAlisPro 1.171.38.43f (Rigaku Oxford Diffraction, 2015)
Analytical numeric absorption correction using a multifaceted crystal
            model based on expressions derived by R.C. Clark & J.S. Reid.
(Clark, R. C. & Reid, J. S. (1995). Acta Cryst. A51, 887-897)
Empirical absorption correction using spherical harmonics,
 implemented in SCALE3 ABSPACK scaling algorithm.
;
_exptl_crystal_colour colourless
_exptl_crystal_density_diffrn 1.397
_exptl_crystal_density_method 'not measured'
_exptl_crystal_description plate
_exptl_crystal_F_000 472
_exptl_crystal_recrystallization_method 'Re-crystallisation from solvent: Isopropanol'
_exptl_crystal_size_max 0.163
_exptl_crystal_size_mid 0.076
_exptl_crystal_size_min 0.049
_refine_diff_density_max 0.289
_refine_diff_density_min -0.251
_refine_diff_density_rms 0.049
_refine_ls_extinction_coef 0.0014(5)
_refine_ls_extinction_expression Fc^*^=kFc[1+0.001xFc^2^\l^3^/sin(2\q)]^-1/4^
_refine_ls_extinction_method 'SHELXL-2018/3 (Sheldrick 2018)'
_refine_ls_goodness_of_fit_ref 1.033
_refine_ls_hydrogen_treatment constr
_refine_ls_matrix_type full
_refine_ls_number_parameters 149
_refine_ls_number_reflns 2076
_refine_ls_number_restraints 0
_refine_ls_restrained_S_all 1.033
_refine_ls_R_factor_all 0.0413
_refine_ls_R_factor_gt 0.0373
_refine_ls_shift/su_max 0.000
_refine_ls_shift/su_mean 0.000
_refine_ls_structure_factor_coef Fsqd
_refine_ls_weighting_details 'w=1/[\s^2^(Fo^2^)+(0.0552P)^2^+0.2640P] where P=(Fo^2^+2Fc^2^)/3'
_refine_ls_weighting_scheme calc
_refine_ls_wR_factor_gt 0.0982
_refine_ls_wR_factor_ref 0.1018
_reflns_Friedel_coverage 0.000
_reflns_number_gt 1860
_reflns_number_total 2076
_reflns_threshold_expression 'I > 2\s(I)'
_cod_data_source_file c9ce00633h2.cif
_cod_data_source_block LF26nw
_cod_depositor_comments 'Adding full bibliography for 7232781.cif.'
_cod_database_code 7232781
_shelx_shelxl_version_number 2014/7
_chemical_oxdiff_formula 'C11 O4 N1 H13'
_shelx_space_group_comment
;
The symmetry employed for this shelxl refinement is uniquely defined
by the following loop, which should always be used as a source of
symmetry information in preference to the above space-group names.
They are only intended as comments.
;
_reflns_odcompleteness_completeness 98.95
_reflns_odcompleteness_iscentric 1
_reflns_odcompleteness_theta 69.95
_olex2_refinement_description
;
1. Fixed Uiso
 At 1.2 times of:
  All C(H) groups, All N(H) groups
 At 1.5 times of:
  All C(H,H,H) groups, All O(H) groups
2.a Aromatic/amide H refined with riding coordinates:
 N005(H005), C007(H007), C00B(H00J), C00C(H00C), C00D(H00D), C00F(H00F)
2.b Idealised Me refined as rotating group:
 C00E(H00A,H00B,H00E), C00G(H00G,H00H,H00I)
2.c Idealised tetrahedral OH refined as rotating group:
 O003(H003)
;
_olex2_submission_special_instructions 'No special instructions were received'
_oxdiff_exptl_absorpt_empirical_details
;
Empirical correction (ABSPACK) includes:
- Absorption correction using spherical harmonics
- Frame scaling
;
_oxdiff_exptl_absorpt_empirical_full_max 2.488
_oxdiff_exptl_absorpt_empirical_full_min 0.810

loop_
_space_group_symop_operation_xyz
'x, y, z'
'-x, y+1/2, -z+1/2'
'-x, -y, -z'
'x, -y-1/2, z-1/2'

loop_
_atom_site_label
_atom_site_type_symbol
_atom_site_fract_x
_atom_site_fract_y
_atom_site_fract_z
_atom_site_U_iso_or_equiv
_atom_site_adp_type
_atom_site_occupancy
_atom_site_site_symmetry_order
_atom_site_calc_flag
_atom_site_refinement_flags_posn
O001 O 0.42177(9) 0.31521(7) 1.02993(12) 0.0230(2) Uani 1 1 d .
O002 O 0.19831(9) 0.36165(6) 0.98274(12) 0.0223(2) Uani 1 1 d .
O003 O 0.23386(11) 0.35512(7) 0.33408(13) 0.0293(3) Uani 1 1 d .
H003 H 0.214649 0.362161 0.220081 0.044 Uiso 1 1 calc GR
O004 O 0.08910(13) 0.47090(8) 0.30858(14) 0.0401(3) Uani 1 1 d .
N005 N 0.65351(11) 0.27798(8) 0.94694(14) 0.0212(3) Uani 1 1 d .
H005 H 0.569993 0.286675 0.957178 0.025 Uiso 1 1 calc R
C006 C 0.30028(13) 0.34039(8) 0.92554(16) 0.0187(3) Uani 1 1 d .
C007 C 0.27800(13) 0.34743(9) 0.71776(17) 0.0198(3) Uani 1 1 d .
H007 H 0.331584 0.311430 0.665130 0.024 Uiso 1 1 calc R
C008 C 0.16466(13) 0.41332(9) 0.40080(17) 0.0208(3) Uani 1 1 d .
C009 C 0.69681(13) 0.19436(9) 0.94004(17) 0.0225(3) Uani 1 1 d .
C00A C 0.73391(14) 0.34904(9) 0.93867(18) 0.0239(3) Uani 1 1 d .
C00B C 0.18485(13) 0.40302(9) 0.60660(17) 0.0208(3) Uani 1 1 d .
H00J H 0.129222 0.437358 0.659245 0.025 Uiso 1 1 calc R
C00C C 0.86716(15) 0.33608(10) 0.91831(19) 0.0268(3) Uani 1 1 d .
H00C H 0.924116 0.383932 0.911161 0.032 Uiso 1 1 calc R
C00D C 0.83062(14) 0.17964(10) 0.92042(19) 0.0266(3) Uani 1 1 d .
H00D H 0.863198 0.122537 0.915236 0.032 Uiso 1 1 calc R
C00E C 0.59699(14) 0.12246(10) 0.95204(19) 0.0265(3) Uani 1 1 d .
H00A H 0.541714 0.141084 1.030243 0.040 Uiso 1 1 calc GR
H00B H 0.651150 0.070928 1.005563 0.040 Uiso 1 1 calc GR
H00E H 0.533826 0.109078 0.828046 0.040 Uiso 1 1 calc GR
C00F C 0.91490(14) 0.25097(10) 0.90868(19) 0.0277(3) Uani 1 1 d .
H00F H 1.004185 0.241686 0.894218 0.033 Uiso 1 1 calc R
C00G C 0.67388(17) 0.43779(10) 0.9540(2) 0.0322(3) Uani 1 1 d .
H00G H 0.582271 0.444012 0.858691 0.048 Uiso 1 1 calc GR
H00H H 0.737919 0.482281 0.937034 0.048 Uiso 1 1 calc GR
H00I H 0.662820 0.444208 1.076253 0.048 Uiso 1 1 calc GR

loop_
_atom_site_aniso_label
_atom_site_aniso_U_11
_atom_site_aniso_U_22
_atom_site_aniso_U_33
_atom_site_aniso_U_23
_atom_site_aniso_U_13
_atom_site_aniso_U_12
O001 0.0203(4) 0.0320(5) 0.0170(4) 0.0003(4) 0.0064(3) 0.0008(4)
O002 0.0217(4) 0.0315(5) 0.0154(4) -0.0001(3) 0.0085(3) 0.0014(4)
O003 0.0364(5) 0.0390(6) 0.0143(4) 0.0041(4) 0.0109(4) 0.0138(4)
O004 0.0563(7) 0.0448(7) 0.0229(5) 0.0110(5) 0.0177(5) 0.0251(6)
N005 0.0195(5) 0.0278(6) 0.0167(5) 0.0007(4) 0.0064(4) 0.0015(4)
C006 0.0205(6) 0.0205(6) 0.0160(6) -0.0012(5) 0.0070(4) -0.0028(5)
C007 0.0206(6) 0.0250(6) 0.0160(6) -0.0029(5) 0.0089(5) -0.0018(5)
C008 0.0204(6) 0.0250(6) 0.0179(6) -0.0003(5) 0.0073(4) -0.0005(5)
C009 0.0227(6) 0.0276(7) 0.0154(6) 0.0007(5) 0.0036(4) 0.0015(5)
C00A 0.0259(6) 0.0282(7) 0.0175(6) 0.0002(5) 0.0069(5) -0.0012(5)
C00B 0.0224(6) 0.0253(6) 0.0167(6) -0.0022(5) 0.0092(5) -0.0013(5)
C00C 0.0240(7) 0.0329(7) 0.0237(6) 0.0018(5) 0.0077(5) -0.0038(5)
C00D 0.0237(6) 0.0299(7) 0.0252(7) 0.0005(5) 0.0062(5) 0.0046(5)
C00E 0.0251(6) 0.0291(7) 0.0245(6) 0.0020(5) 0.0066(5) -0.0008(5)
C00F 0.0197(6) 0.0382(8) 0.0258(6) 0.0022(6) 0.0079(5) 0.0029(6)
C00G 0.0366(8) 0.0281(7) 0.0359(8) -0.0008(6) 0.0170(6) -0.0005(6)

loop_
_atom_type_symbol
_atom_type_description
_atom_type_scat_dispersion_real
_atom_type_scat_dispersion_imag
_atom_type_scat_source
C C 0.0181 0.0091 'International Tables Vol C Tables 4.2.6.8 and 6.1.1.4'
H H 0.0000 0.0000 'International Tables Vol C Tables 4.2.6.8 and 6.1.1.4'
N N 0.0311 0.0180 'International Tables Vol C Tables 4.2.6.8 and 6.1.1.4'
O O 0.0492 0.0322 'International Tables Vol C Tables 4.2.6.8 and 6.1.1.4'

loop_
_exptl_crystal_face_index_h
_exptl_crystal_face_index_k
_exptl_crystal_face_index_l
_exptl_crystal_face_perp_dist
-3 2 5 0.0693
-6 -4 0 0.0378
2 -2 -5 0.0810
6 3 0 0.0213
0 -9 2 0.0295
-6 -1 2 0.0611
-3 9 -1 0.0347
5 5 -2 0.0505
3 -8 1 0.0270
-6 4 0 0.0417
3 9 0 0.0304
-2 9 0 0.0228
-1 -10 0 0.0192

loop_
_geom_angle_atom_site_label_1
_geom_angle_atom_site_label_2
_geom_angle_atom_site_label_3
_geom_angle
C008 O003 H003 109.5
C009 N005 H005 118.2
C009 N005 C00A 123.69(11)
C00A N005 H005 118.2
O001 C006 C007 117.34(11)
O002 C006 O001 124.84(11)
O002 C006 C007 117.80(11)
C006 C007 H007 118.7
C00B C007 C006 122.54(12)
C00B C007 H007 118.7
O003 C008 C00B 114.04(11)
O004 C008 O003 124.78(12)
O004 C008 C00B 121.18(12)
N005 C009 C00D 118.58(13)
N005 C009 C00E 117.78(12)
C00D C009 C00E 123.63(13)
N005 C00A C00C 118.78(13)
N005 C00A C00G 117.80(12)
C00C C00A C00G 123.41(13)
C007 C00B C008 123.40(11)
C007 C00B H00J 118.3
C008 C00B H00J 118.3
C00A C00C H00C 120.4
C00A C00C C00F 119.23(13)
C00F C00C H00C 120.4
C009 C00D H00D 120.4
C00F C00D C009 119.23(13)
C00F C00D H00D 120.4
C009 C00E H00A 109.5
C009 C00E H00B 109.5
C009 C00E H00E 109.5
H00A C00E H00B 109.5
H00A C00E H00E 109.5
H00B C00E H00E 109.5
C00C C00F H00F 119.8
C00D C00F C00C 120.47(12)
C00D C00F H00F 119.8
C00A C00G H00G 109.5
C00A C00G H00H 109.5
C00A C00G H00I 109.5
H00G C00G H00H 109.5
H00G C00G H00I 109.5
H00H C00G H00I 109.5

loop_
_geom_bond_atom_site_label_1
_geom_bond_atom_site_label_2
_geom_bond_distance
O001 C006 1.2617(16)
O002 C006 1.2528(16)
O003 H003 0.8200
O003 C008 1.3084(16)
O004 C008 1.2116(17)
N005 H005 0.8600
N005 C009 1.3462(18)
N005 C00A 1.3516(18)
C006 C007 1.5034(16)
C007 H007 0.9300
C007 C00B 1.3268(19)
C008 C00B 1.4971(16)
C009 C00D 1.3893(19)
C009 C00E 1.4910(19)
C00A C00C 1.3822(19)
C00A C00G 1.491(2)
C00B H00J 0.9300
C00C H00C 0.9300
C00C C00F 1.385(2)
C00D H00D 0.9300
C00D C00F 1.385(2)
C00E H00A 0.9600
C00E H00B 0.9600
C00E H00E 0.9600
C00F H00F 0.9300
C00G H00G 0.9600
C00G H00H 0.9600
C00G H00I 0.9600

loop_
_exptl_oxdiff_crystal_face_indexfrac_h
_exptl_oxdiff_crystal_face_indexfrac_k
_exptl_oxdiff_crystal_face_indexfrac_l
_exptl_oxdiff_crystal_face_x
_exptl_oxdiff_crystal_face_y
_exptl_oxdiff_crystal_face_z
-3.0911 1.8026 4.6906 -0.7371 0.4746 0.4811
-5.5432 -3.5489 -0.2385 0.3657 -0.2231 0.9036
2.4512 -2.2129 -4.7189 0.7795 -0.5005 -0.3768
5.7401 3.3829 -0.1257 -0.3060 0.1847 -0.9339
-0.1364 -9.2826 1.5816 0.5209 0.8135 0.2587
-6.3231 -1.4322 1.6341 -0.0430 -0.0846 0.9955
-2.5147 8.5009 -0.8662 -0.5287 -0.8330 0.1633
5.3288 5.1951 -2.0438 -0.1887 -0.2802 -0.9412
2.5824 -8.4572 0.8439 0.5275 0.8314 -0.1747
-6.0000 4.0000 0.0000 -0.2557 -0.6644 0.7983
3.0000 9.0000 -0.0000 -0.7378 -0.3230 -0.6562
-2.0000 9.0000 -0.0000 -0.6885 -0.6781 0.0869
-1.0000 -10.0000 0.0000 0.7968 0.5246 0.3823
